data_7160211
loop_
_publ_author_name
'Cheruthu, Nusaiba Madappuram'
'Hashim, P. K.'
'Sahu, Saugata'
'Takahashi, Kiyonori'
'Nakamura, Takayoshi'
'Mitomo, Hideyuki'
'Ijiro, Kuniharu'
'Tamaoki, Nobuyuki'

_publ_section_title
;
 Azophotoswitches containing thiazole, isothiazole, thiadiazole, and
 isothiadiazole
;
_journal_name_full 'Organic &amp; Biomolecular Chemistry'
_journal_paper_doi 10.1039/D4OB01573H
_journal_year 2024
_chemical_formula_moiety 'C4 H2 N6 S2'
_chemical_formula_sum 'C4 H2 N6 S2'
_chemical_formula_weight 198.24
_space_group_crystal_system monoclinic
_space_group_IT_number 14
_space_group_name_Hall '-P 2ybc'
_space_group_name_H-M_alt 'P 1 21/c 1'
_atom_sites_solution_hydrogens geom
_atom_sites_solution_primary dual
_audit_creation_date 2023-12-12
_audit_creation_method
;
Olex2 1.3-ac4
(compiled 2020.11.27 svn.r5f609507 for Rigaku Oxford Diffraction, GUI svn.r6214)
;
_audit_update_record
;
2024-07-16 deposited with the CCDC.	2024-11-06 downloaded from the CCDC.
;
_cell_angle_alpha 90
_cell_angle_beta 95.154(5)
_cell_angle_gamma 90
_cell_formula_units_Z 2
_cell_length_a 5.4717(3)
_cell_length_b 9.3558(5)
_cell_length_c 7.3148(4)
_cell_measurement_reflns_used 2786
_cell_measurement_temperature 98.8(6)
_cell_measurement_theta_max 31.0690
_cell_measurement_theta_min 3.5250
_cell_volume 372.95(4)
_computing_cell_refinement 'CrysAlisPro 1.171.42.67a (Rigaku OD, 2022)'
_computing_data_collection 'CrysAlisPro 1.171.42.67a (Rigaku OD, 2022)'
_computing_data_reduction 'CrysAlisPro 1.171.42.67a (Rigaku OD, 2022)'
_computing_molecular_graphics 'Olex2 1.3-ac4 (Dolomanov et al., 2009)'
_computing_publication_material 'Olex2 1.3-ac4 (Dolomanov et al., 2009)'
_computing_structure_refinement 'SHELXL 2018/3 (Sheldrick, 2015)'
_computing_structure_solution 'SHELXT 2018/2 (Sheldrick, 2018)'
_diffrn_ambient_environment N~2~
_diffrn_ambient_temperature 98.8(6)
_diffrn_detector 'Hybrid Pixel Array Detector'
_diffrn_detector_area_resol_mean 10.0000
_diffrn_detector_type HyPix
_diffrn_measured_fraction_theta_full 1.000
_diffrn_measured_fraction_theta_max 1.000
_diffrn_measurement_details
;
List of Runs (angles in degrees, time in seconds):

  # Type    Start    End  Width  t~exp~   \w     \q     \k     \f   Frames
#--------------------------------------------------------------------------
  1  \w     -7.00  64.00   0.50    0.24    --    5.68  35.00  30.00  142
  2  \w    -32.00  15.00   0.50    0.24    --    5.68 -35.00-126.00   94
  3  \w    -66.00 -40.00   0.50    0.24    --    5.68 -37.00-180.00   52
  4  \w    -19.00  18.00   0.50    0.24    --    5.68 -37.00-180.00   74
  5  \w    -14.00  36.00   0.50    0.24    --    5.68 -99.00-180.00  100
  6  \w    -61.00 -35.00   0.50    0.05    --   -5.53 -35.00-126.00   52
  7  \w      1.00  48.00   0.50    0.05    --   -5.53  35.00  30.00   94
  8  \w    -10.00  24.00   0.50    0.05    --   -5.53 -99.00 -90.00   68
  9  \w    -18.00   7.00   0.50    0.05    --   -5.53 -99.00-120.00   50
 10  \w     -6.00  26.00   0.50    0.05    --   -5.53 -99.00 150.00   64
 11  \w     52.00  79.00   0.50    0.05    --    5.84  37.00 150.00   54
 12  \w      0.00  47.00   0.50    0.05    --    5.84  37.00 150.00   94
;
_diffrn_measurement_device 'four-circle diffractometer'
_diffrn_measurement_device_type 'XtaLAB Synergy R, HyPix'
_diffrn_measurement_method '\w scans'
_diffrn_orient_matrix_type 'CrysAlisPro convention (1999,Acta A55,543-557)'
_diffrn_orient_matrix_UB_11 0.0972462000
_diffrn_orient_matrix_UB_12 0.0227044000
_diffrn_orient_matrix_UB_13 0.0641433000
_diffrn_orient_matrix_UB_21 -0.0657011000
_diffrn_orient_matrix_UB_22 -0.0248910000
_diffrn_orient_matrix_UB_23 0.0729515000
_diffrn_orient_matrix_UB_31 0.0565317000
_diffrn_orient_matrix_UB_32 -0.0679188000
_diffrn_orient_matrix_UB_33 -0.0052798000
_diffrn_radiation_monochromator mirror
_diffrn_radiation_probe x-ray
_diffrn_radiation_type 'Mo K\a'
_diffrn_radiation_wavelength 0.71073
_diffrn_reflns_av_R_equivalents 0.0578
_diffrn_reflns_av_unetI/netI 0.0302
_diffrn_reflns_Laue_measured_fraction_full 1.000
_diffrn_reflns_Laue_measured_fraction_max 1.000
_diffrn_reflns_limit_h_max 6
_diffrn_reflns_limit_h_min -6
_diffrn_reflns_limit_k_max 11
_diffrn_reflns_limit_k_min -11
_diffrn_reflns_limit_l_max 8
_diffrn_reflns_limit_l_min -9
_diffrn_reflns_number 5465
_diffrn_reflns_point_group_measured_fraction_full 1.000
_diffrn_reflns_point_group_measured_fraction_max 1.000
_diffrn_reflns_theta_full 25.242
_diffrn_reflns_theta_max 26.362
_diffrn_reflns_theta_min 3.544
_diffrn_source 'micro-focus sealed X-ray tube'
_diffrn_source_type 'Mova (Mo) X-ray Source'
_exptl_absorpt_coefficient_mu 0.659
_exptl_absorpt_correction_T_max 1.00000
_exptl_absorpt_correction_T_min 0.93672
_exptl_absorpt_correction_type multi-scan
_exptl_absorpt_process_details
;
CrysAlisPro 1.171.42.67a (Rigaku Oxford Diffraction, 2022)
Empirical absorption correction using spherical harmonics,
implemented in SCALE3 ABSPACK scaling algorithm.
;
_exptl_crystal_colour orange
_exptl_crystal_colour_primary orange
_exptl_crystal_density_diffrn 1.765
_exptl_crystal_description block
_exptl_crystal_F_000 200
_exptl_crystal_size_max 0.168
_exptl_crystal_size_mid 0.106
_exptl_crystal_size_min 0.075
_refine_diff_density_max 0.170
_refine_diff_density_min -0.186
_refine_diff_density_rms 0.042
_refine_ls_extinction_method none
_refine_ls_goodness_of_fit_ref 1.052
_refine_ls_hydrogen_treatment constr
_refine_ls_matrix_type full
_refine_ls_number_parameters 92
_refine_ls_number_reflns 756
_refine_ls_number_restraints 1
_refine_ls_restrained_S_all 1.056
_refine_ls_R_factor_all 0.0257
_refine_ls_R_factor_gt 0.0218
_refine_ls_shift/su_max 0.001
_refine_ls_shift/su_mean 0.000
_refine_ls_structure_factor_coef Fsqd
_refine_ls_weighting_details 'w=1/[\s^2^(Fo^2^)+(0.0295P)^2^+0.0164P] where P=(Fo^2^+2Fc^2^)/3'
_refine_ls_weighting_scheme calc
_refine_ls_wR_factor_gt 0.0545
_refine_ls_wR_factor_ref 0.0569
_reflns_Friedel_coverage 0.000
_reflns_number_gt 683
_reflns_number_total 756
_reflns_threshold_expression 'I > 2\s(I)'
_cod_data_source_file d4ob01573h2.cif
_cod_data_source_block exp_2589_auto
_cod_database_code 7160211
_shelx_shelxl_version_number 2018/3
_chemical_oxdiff_formula C4H2N8S2
_chemical_oxdiff_usercomment 99K
_shelx_space_group_comment
;
The symmetry employed for this shelxl refinement is uniquely defined
by the following loop, which should always be used as a source of
symmetry information in preference to the above space-group names.
They are only intended as comments.
;
_reflns_odcompleteness_completeness 100.00
_reflns_odcompleteness_iscentric 1
_reflns_odcompleteness_theta 26.32
_olex2_refinement_description
;
1. Fixed Uiso
 At 1.2 times of:
  All C(H) groups
2. Rigid bond restraints
 C1, S002
 with sigma for 1-2 distances of 0.005 and sigma for 1-3 distances of 0.005
3. Others
 Sof(S002)=Sof(C0)=Sof(H0)=Sof(C1)=Sof(N1)=1-FVAR(1)
 Sof(S001)=Sof(N005)=Sof(C006)=Sof(C2)=Sof(H2)=FVAR(1)
4.a Aromatic/amide H refined with riding coordinates:
 C0(H0), C2(H2)
;
_olex2_exptl_crystal_mounting_method Cryoloop
_olex2_submission_special_instructions 'No special instructions were received'
_oxdiff_exptl_absorpt_empirical_details
;
Empirical correction (ABSPACK) includes:
- Absorption correction using spherical harmonics
- Frame scaling
;
_oxdiff_exptl_absorpt_empirical_full_max 1.341
_oxdiff_exptl_absorpt_empirical_full_min 0.803

loop_
_space_group_symop_operation_xyz
'x, y, z'
'-x, y+1/2, -z+1/2'
'-x, -y, -z'
'x, -y-1/2, z-1/2'

loop_
_atom_site_label
_atom_site_type_symbol
_atom_site_fract_x
_atom_site_fract_y
_atom_site_fract_z
_atom_site_U_iso_or_equiv
_atom_site_adp_type
_atom_site_occupancy
_atom_site_site_symmetry_order
_atom_site_calc_flag
_atom_site_refinement_flags_posn
_atom_site_refinement_flags_adp
_atom_site_refinement_flags_occupancy
_atom_site_disorder_assembly
_atom_site_disorder_group
S001 S 0.5025(5) 0.2045(2) 0.5273(3) 0.0204(3) Uani 0.575(2) 1 d . . P A 1
S002 S 0.9063(6) 0.3412(5) 0.6564(4) 0.0220(4) Uani 0.425(2) 1 d . U P A 2
N003 N 0.7273(2) 0.09779(10) 0.61823(13) 0.0254(3) Uani 1 1 d . . . . .
N004 N 0.92427(19) 0.16685(10) 0.67974(14) 0.0266(3) Uani 1 1 d . . . . .
N005 N 0.6081(4) 0.4947(3) 0.5391(3) 0.0183(5) Uani 0.575(2) 1 d . . P A 1
C006 C 0.6790(7) 0.3530(6) 0.5796(7) 0.0151(8) Uani 0.575(2) 1 d . . P A 1
C0 C 0.542(3) 0.1914(16) 0.5534(17) 0.042(4) Uani 0.425(2) 1 d . . P A 2
H0 H 0.382155 0.159456 0.509468 0.051 Uiso 0.425(2) 1 calc R U P A 2
C2 C 0.887(2) 0.3132(10) 0.6560(15) 0.038(4) Uani 0.575(2) 1 d . . P A 1
H2 H 1.011189 0.380444 0.694827 0.045 Uiso 0.575(2) 1 calc R U P A 1
C1 C 0.6041(11) 0.3300(8) 0.5575(9) 0.0148(11) Uani 0.425(2) 1 d . U P A 2
N1 N 0.4472(7) 0.4405(4) 0.4963(4) 0.0209(7) Uani 0.425(2) 1 d . . P A 2

loop_
_atom_site_aniso_label
_atom_site_aniso_U_11
_atom_site_aniso_U_22
_atom_site_aniso_U_33
_atom_site_aniso_U_23
_atom_site_aniso_U_13
_atom_site_aniso_U_12
S001 0.0216(5) 0.0159(4) 0.0240(5) -0.0018(3) 0.0043(5) -0.0015(3)
S002 0.0166(8) 0.0238(8) 0.0253(7) -0.0006(4) 0.0009(5) -0.0032(8)
N003 0.0294(6) 0.0204(5) 0.0268(6) 0.0028(4) 0.0051(5) 0.0038(4)
N004 0.0270(6) 0.0252(6) 0.0279(6) 0.0041(4) 0.0038(5) 0.0042(4)
N005 0.0198(14) 0.0169(12) 0.0184(9) 0.0014(8) 0.0031(8) 0.0010(9)
C006 0.010(2) 0.0179(15) 0.0166(17) -0.0024(11) -0.0016(16) -0.0024(16)
C0 0.049(8) 0.047(7) 0.033(5) -0.016(4) 0.009(4) -0.025(5)
C2 0.027(3) 0.052(7) 0.035(3) -0.008(3) 0.0068(18) -0.017(3)
C1 0.005(3) 0.026(3) 0.0119(19) -0.0021(15) -0.0043(19) 0.0003(19)
N1 0.0209(18) 0.0222(17) 0.0198(13) -0.0001(11) 0.0032(11) -0.0036(17)

loop_
_atom_type_symbol
_atom_type_description
_atom_type_scat_dispersion_real
_atom_type_scat_dispersion_imag
_atom_type_scat_source
C C 0.0033 0.0016 'International Tables Vol C Tables 4.2.6.8 and 6.1.1.4'
H H 0.0000 0.0000 'International Tables Vol C Tables 4.2.6.8 and 6.1.1.4'
N N 0.0061 0.0033 'International Tables Vol C Tables 4.2.6.8 and 6.1.1.4'
S S 0.1246 0.1234 'International Tables Vol C Tables 4.2.6.8 and 6.1.1.4'

loop_
_geom_angle_atom_site_label_1
_geom_angle_atom_site_label_2
_geom_angle_atom_site_label_3
_geom_angle
_geom_angle_site_symmetry_1
_geom_angle_site_symmetry_3
_geom_angle_publ_flag
N003 S001 C006 90.9(2) . . ?
N004 S002 C1 91.7(3) . . ?
N004 N003 S001 113.41(12) . . ?
N004 N003 C0 111.2(7) . . ?
N003 N004 S002 114.66(16) . . ?
N003 N004 C2 109.8(5) . . ?
N005 N005 C006 113.4(4) 3_666 . ?
N005 C006 S001 125.3(3) . . ?
C2 C006 S001 108.8(6) . . ?
C2 C006 N005 125.8(5) . . ?
C1 C0 N003 115.0(12) . . ?
C006 C2 N004 117.1(9) . . ?
C0 C1 S002 107.3(7) . . ?
C0 C1 N1 124.2(7) . . ?
N1 C1 S002 128.5(4) . . ?
N1 N1 C1 112.1(5) 3_666 . ?

loop_
_geom_bond_atom_site_label_1
_geom_bond_atom_site_label_2
_geom_bond_distance
_geom_bond_site_symmetry_2
_geom_bond_publ_flag
S001 N003 1.675(2) . ?
S001 C006 1.716(5) . ?
S002 N004 1.643(4) . ?
S002 C1 1.747(8) . ?
N003 N004 1.3016(15) . ?
N003 C0 1.393(11) . ?
N004 C2 1.392(9) . ?
N005 N005 1.271(5) 3_666 ?
N005 C006 1.405(6) . ?
C006 C2 1.278(13) . ?
C0 C1 1.341(17) . ?
C1 N1 1.392(9) . ?
N1 N1 1.254(6) 3_666 ?
